data_2311597
loop_
_publ_author_name
'Louis-Jean, James'
'Mariappan Balasekaran, Samundeeswari'
'Hagenbach, Adelheid'
'Poineau, Frederic'

_publ_section_title
;
 An unexpected rhenium(IV)-rhenium(VII) salt:
 [Co(NH<sub>3</sub>)<sub>6</sub>]<sub>3</sub>[Re<sup>VII</sup>O<sub>4</sub>][Re<sup>IV</sup>F<sub>6</sub>]<sub>4</sub>&#x00B7;6H<sub>2</sub>O.
;
_journal_coeditor_code HB7830
_journal_issue 'Pt 8'
_journal_name_full 'Acta crystallographica. Section E, Crystallographic communications'
_journal_page_first 1158
_journal_page_last 1161
_journal_paper_doi 10.1107/S2056989019009757
_journal_volume 75
_journal_year 2019
_chemical_formula_iupac '[Co (N H3)6]3 [Re O4] [Re F6]4, 6H2 O'
_chemical_formula_moiety '3(Co H18 N6 2+), 4(F6 Re 2-), O4 Re-, 6(H2 O)'
_chemical_formula_sum 'Co3 F24 H54 N18 O10 Re5'
_chemical_formula_weight 2030.40
_chemical_name_common '[Co(NH3)6][ReF6]'
_chemical_name_systematic
;
Tris[hexaamminecobalt(III)] tetraoxidorhenate(VII)
tetrakis[hexafluoridorhenate(IV)] hexahydrate
;
_space_group_crystal_system trigonal
_space_group_IT_number 148
_space_group_name_Hall '-R 3'
_space_group_name_H-M_alt 'R -3 :H'
_atom_sites_solution_hydrogens geom
_cell_angle_alpha 90
_cell_angle_beta 90
_cell_angle_gamma 120
_cell_formula_units_Z 6
_cell_length_a 15.982(3)
_cell_length_b 15.982(3)
_cell_length_c 29.740(5)
_cell_measurement_reflns_used 618
_cell_measurement_temperature 293.(2)
_cell_measurement_theta_max 31.9638
_cell_measurement_theta_min 3.2180
_cell_volume 6579(2)
_computing_cell_refinement
;
SAINT (Bruker, 2015)
;
_computing_data_collection
;
APEX3 (Bruker, 2015)
;
_computing_data_reduction
;
SAINT (Bruker, 2015)
;
_computing_molecular_graphics
;
<i>shelXle</i> (H\"ubschle <i>et al.</i>,  2011)
;
_computing_publication_material
;
SHELXL2014 (Sheldrick, 2015b)
;
_computing_structure_refinement
;
SHELXL2014 (Sheldrick, 2015b)
;
_computing_structure_solution
;
SHELXT (Sheldrick, 2015a)
;
_diffrn_ambient_temperature 293.(2)
_diffrn_detector_area_resol_mean 8.3333
_diffrn_measured_fraction_theta_full 0.999
_diffrn_measured_fraction_theta_max 0.999
_diffrn_measurement_device_type 'Bruker D8 QUEST'
_diffrn_measurement_method ' '\f and \w scans'
_diffrn_radiation_monochromator 'curved graphite'
_diffrn_radiation_type 'Mo K\a'
_diffrn_radiation_wavelength 0.71073
_diffrn_reflns_av_R_equivalents 0.0818
_diffrn_reflns_av_unetI/netI 0.0511
_diffrn_reflns_limit_h_max 20
_diffrn_reflns_limit_h_min -20
_diffrn_reflns_limit_k_max 20
_diffrn_reflns_limit_k_min -20
_diffrn_reflns_limit_l_max 37
_diffrn_reflns_limit_l_min -37
_diffrn_reflns_number 45169
_diffrn_reflns_theta_full 26.83
_diffrn_reflns_theta_max 26.83
_diffrn_reflns_theta_min 1.62
_diffrn_source 'sealed tube'
_exptl_absorpt_coefficient_mu 15.001
_exptl_absorpt_correction_T_max 0.43
_exptl_absorpt_correction_T_min 0.02
_exptl_absorpt_correction_type numerical
_exptl_absorpt_process_details
;
(Krause <i>et al.</i>,  2015)
;
_exptl_crystal_colour 'translucent orange'
_exptl_crystal_density_diffrn 3.075
_exptl_crystal_density_method 'not measured'
_exptl_crystal_description 'rectangular box'
_exptl_crystal_F_000 5592
_exptl_crystal_size_max 0.630
_exptl_crystal_size_mid 0.076
_exptl_crystal_size_min 0.068
_refine_diff_density_max 2.357
_refine_diff_density_min -4.156
_refine_ls_extinction_method none
_refine_ls_goodness_of_fit_ref 1.084
_refine_ls_hydrogen_treatment constr
_refine_ls_matrix_type full
_refine_ls_number_parameters 189
_refine_ls_number_reflns 5223
_refine_ls_number_restraints 0
_refine_ls_restrained_S_all 1.084
_refine_ls_R_factor_all 0.0417
_refine_ls_R_factor_gt 0.0392
_refine_ls_shift/su_max 0.002
_refine_ls_shift/su_mean 0.000
_refine_ls_structure_factor_coef Fsqd
_refine_ls_weighting_details 'w=1/[\s^2^(Fo^2^)+(0.0476P)^2^+166.9724P] where P=(Fo^2^+2Fc^2^)/3'
_refine_ls_weighting_scheme calc
_refine_ls_wR_factor_gt 0.1122
_refine_ls_wR_factor_ref 0.1144
_reflns_number_gt 4885
_reflns_number_total 5223
_reflns_threshold_expression 'I > 2\s(I)'
_cod_data_source_file hb7830sup1.cif
_cod_data_source_block I
_cod_original_cell_volume 6579.(2)
_cod_original_sg_symbol_H-M 'R -3'
_cod_database_code 2311597

loop_
_space_group_symop_operation_xyz
'x, y, z'
'-y, x-y, z'
'-x+y, -x, z'
'x+2/3, y+1/3, z+1/3'
'-y+2/3, x-y+1/3, z+1/3'
'-x+y+2/3, -x+1/3, z+1/3'
'x+1/3, y+2/3, z+2/3'
'-y+1/3, x-y+2/3, z+2/3'
'-x+y+1/3, -x+2/3, z+2/3'
'-x, -y, -z'
'y, -x+y, -z'
'x-y, x, -z'
'-x+2/3, -y+1/3, -z+1/3'
'y+2/3, -x+y+1/3, -z+1/3'
'x-y+2/3, x+1/3, -z+1/3'
'-x+1/3, -y+2/3, -z+2/3'
'y+1/3, -x+y+2/3, -z+2/3'
'x-y+1/3, x+2/3, -z+2/3'

loop_
_atom_site_type_symbol
_atom_site_label
_atom_site_fract_x
_atom_site_fract_y
_atom_site_fract_z
_atom_site_U_iso_or_equiv
_atom_site_adp_type
_atom_site_calc_flag
_atom_site_occupancy
Co Co1 0.30664(8) 0.34382(8) 0.58013(3) 0.0133(2) Uani d 1
N N1 0.4055(5) 0.4205(6) 0.6252(2) 0.0215(15) Uani d 1
H H1A 0.3824 0.3987 0.6526 0.032 Uiso calc 1
H H1B 0.4211 0.4822 0.623 0.032 Uiso calc 1
H H1C 0.4577 0.4154 0.6205 0.032 Uiso calc 1
N N2 0.3377(7) 0.4637(6) 0.5488(3) 0.0257(17) Uani d 1
H H2A 0.2965 0.4506 0.5262 0.038 Uiso calc 1
H H2B 0.3977 0.4909 0.538 0.038 Uiso calc 1
H H2C 0.3333 0.5041 0.5679 0.038 Uiso calc 1
N N3 0.2114(6) 0.3556(6) 0.6173(3) 0.0244(16) Uani d 1
H H3A 0.1533 0.3039 0.6133 0.037 Uiso calc 1
H H3B 0.2098 0.4085 0.6094 0.037 Uiso calc 1
H H3C 0.228 0.3597 0.6461 0.037 Uiso calc 1
N N4 0.2051(6) 0.2661(6) 0.5359(3) 0.0236(16) Uani d 1
H H4A 0.22 0.2963 0.5095 0.035 Uiso calc 1
H H4B 0.1488 0.2582 0.5454 0.035 Uiso calc 1
H H4C 0.2008 0.2086 0.5329 0.035 Uiso calc 1
N N5 0.2754(6) 0.2239(6) 0.6122(3) 0.0255(17) Uani d 1
H H5A 0.2133 0.1932 0.62 0.038 Uiso calc 1
H H5B 0.3118 0.2381 0.6367 0.038 Uiso calc 1
H H5C 0.2869 0.1861 0.5943 0.038 Uiso calc 1
N N6 0.4042(6) 0.3341(6) 0.5441(2) 0.0220(15) Uani d 1
H H6A 0.3851 0.3229 0.5155 0.033 Uiso calc 1
H H6B 0.4115 0.2859 0.5544 0.033 Uiso calc 1
H H6C 0.4602 0.3893 0.546 0.033 Uiso calc 1
Re Re2 0.65656(3) 0.62285(3) 0.58421(2) 0.02226(14) Uani d 1
F F1 0.7514(5) 0.7013(5) 0.6281(2) 0.0413(16) Uani d 1
F F2 0.7555(5) 0.6161(5) 0.5496(2) 0.0356(14) Uani d 1
F F3 0.6309(5) 0.5116(5) 0.6198(2) 0.0411(16) Uani d 1
F F4 0.5603(5) 0.5407(5) 0.5415(2) 0.0368(14) Uani d 1
F F5 0.5608(5) 0.6319(5) 0.6196(2) 0.0337(14) Uani d 1
F F6 0.6801(5) 0.7340(4) 0.54917(19) 0.0306(12) Uani d 1
Re Re1 0.6667 0.3333 0.51213(2) 0.02289(17) Uani d 1
O O1 0.6667 0.3333 0.5709(5) 0.048(4) Uani d 1
O O2 0.7663(6) 0.4359(6) 0.4929(3) 0.0384(17) Uani d 1
Re Re4 0.6667 0.3333 0.8333 0.01831(19) Uani d 1
F F8 0.5515(4) 0.2843(5) 0.7957(2) 0.0336(13) Uani d 1
Re Re3 0.3333 0.6667 0.6667 0.01401(18) Uani d 1
F F7 0.3284(5) 0.5638(5) 0.6295(2) 0.0396(15) Uani d 1
O O1S 0.7924(6) 0.4886(6) 0.6292(3) 0.0379(18) Uani d 1
O O2S 0.0654(6) 0.1416(6) 0.6190(3) 0.0417(19) Uani d 1

loop_
_atom_site_aniso_label
_atom_site_aniso_U_11
_atom_site_aniso_U_22
_atom_site_aniso_U_33
_atom_site_aniso_U_12
_atom_site_aniso_U_13
_atom_site_aniso_U_23
Co1 0.0161(5) 0.0146(5) 0.0097(5) 0.0079(4) 0.0003(4) -0.0008(4)
N1 0.019(4) 0.028(4) 0.014(3) 0.009(3) -0.001(3) -0.003(3)
N2 0.040(5) 0.022(4) 0.019(4) 0.019(4) 0.003(4) 0.002(3)
N3 0.027(4) 0.030(4) 0.018(4) 0.015(4) -0.003(3) -0.009(3)
N4 0.025(4) 0.032(4) 0.016(4) 0.015(3) -0.005(3) -0.006(3)
N5 0.029(4) 0.024(4) 0.022(4) 0.013(3) 0.002(3) 0.006(3)
N6 0.029(4) 0.025(4) 0.019(4) 0.018(3) 0.003(3) 0.000(3)
Re2 0.0227(2) 0.0252(2) 0.0173(2) 0.01086(15) 0.00121(13) 0.00071(13)
F1 0.033(3) 0.051(4) 0.026(3) 0.010(3) -0.006(3) -0.006(3)
F2 0.039(3) 0.053(4) 0.027(3) 0.032(3) 0.007(3) 0.004(3)
F3 0.044(4) 0.038(4) 0.045(4) 0.023(3) 0.009(3) 0.018(3)
F4 0.035(3) 0.033(3) 0.031(3) 0.009(3) -0.007(3) -0.005(3)
F5 0.035(3) 0.038(3) 0.030(3) 0.019(3) 0.010(3) 0.004(3)
F6 0.039(3) 0.026(3) 0.027(3) 0.016(3) 0.003(3) 0.005(2)
Re1 0.0219(2) 0.0219(2) 0.0248(3) 0.01097(11) 0 0
O1 0.058(6) 0.058(6) 0.028(7) 0.029(3) 0 0
O2 0.030(4) 0.033(4) 0.043(4) 0.010(3) 0.001(3) 0.001(3)
Re4 0.0199(3) 0.0199(3) 0.0151(4) 0.00997(13) 0 0
F8 0.030(3) 0.033(3) 0.034(3) 0.013(3) -0.005(3) 0.001(3)
Re3 0.0135(2) 0.0135(2) 0.0151(4) 0.00674(12) 0 0
F7 0.042(4) 0.034(3) 0.043(4) 0.019(3) 0.003(3) -0.015(3)
O1S 0.033(4) 0.040(4) 0.039(4) 0.017(4) -0.006(3) -0.003(3)
O2S 0.032(4) 0.048(5) 0.038(4) 0.015(4) 0.005(3) -0.004(4)

loop_
_atom_type_symbol
_atom_type_description
_atom_type_scat_dispersion_real
_atom_type_scat_dispersion_imag
_atom_type_scat_source
H H 0.0000 0.0000 'International Tables Vol C Tables 4.2.6.8 and 6.1.1.4'
Co Co 0.3494 0.9721 'International Tables Vol C Tables 4.2.6.8 and 6.1.1.4'
F F 0.0171 0.0103 'International Tables Vol C Tables 4.2.6.8 and 6.1.1.4'
N N 0.0061 0.0033 'International Tables Vol C Tables 4.2.6.8 and 6.1.1.4'
Re Re -1.0185 7.2310 'International Tables Vol C Tables 4.2.6.8 and 6.1.1.4'
O O 0.0106 0.0060 'International Tables Vol C Tables 4.2.6.8 and 6.1.1.4'

loop_
_geom_angle_atom_site_label_1
_geom_angle_atom_site_label_2
_geom_angle_atom_site_label_3
_geom_angle_site_symmetry_1
_geom_angle_site_symmetry_3
_geom_angle
N2 Co1 N6 . . 89.7(4)
N2 Co1 N1 . . 89.0(4)
N6 Co1 N1 . . 90.0(3)
N2 Co1 N3 . . 90.2(4)
N6 Co1 N3 . . 178.6(3)
N1 Co1 N3 . . 88.6(3)
N2 Co1 N5 . . 179.4(3)
N6 Co1 N5 . . 90.7(4)
N1 Co1 N5 . . 90.6(4)
N3 Co1 N5 . . 89.4(4)
N2 Co1 N4 . . 91.5(4)
N6 Co1 N4 . . 91.2(3)
N1 Co1 N4 . . 178.7(3)
N3 Co1 N4 . . 90.2(3)
N5 Co1 N4 . . 88.9(4)
Co1 N1 H1A . . 109.5
Co1 N1 H1B . . 109.5
H1A N1 H1B . . 109.5
Co1 N1 H1C . . 109.5
H1A N1 H1C . . 109.5
H1B N1 H1C . . 109.5
Co1 N2 H2A . . 109.5
Co1 N2 H2B . . 109.5
H2A N2 H2B . . 109.5
Co1 N2 H2C . . 109.5
H2A N2 H2C . . 109.5
H2B N2 H2C . . 109.5
Co1 N3 H3A . . 109.5
Co1 N3 H3B . . 109.5
H3A N3 H3B . . 109.5
Co1 N3 H3C . . 109.5
H3A N3 H3C . . 109.5
H3B N3 H3C . . 109.5
Co1 N4 H4A . . 109.5
Co1 N4 H4B . . 109.5
H4A N4 H4B . . 109.5
Co1 N4 H4C . . 109.5
H4A N4 H4C . . 109.5
H4B N4 H4C . . 109.5
Co1 N5 H5A . . 109.5
Co1 N5 H5B . . 109.5
H5A N5 H5B . . 109.5
Co1 N5 H5C . . 109.5
H5A N5 H5C . . 109.5
H5B N5 H5C . . 109.5
Co1 N6 H6A . . 109.5
Co1 N6 H6B . . 109.5
H6A N6 H6B . . 109.5
Co1 N6 H6C . . 109.5
H6A N6 H6C . . 109.5
H6B N6 H6C . . 109.5
F1 Re2 F4 . . 178.1(3)
F1 Re2 F5 . . 88.7(3)
F4 Re2 F5 . . 91.0(3)
F1 Re2 F6 . . 92.3(3)
F4 Re2 F6 . . 89.6(3)
F5 Re2 F6 . . 91.3(3)
F1 Re2 F3 . . 87.9(3)
F4 Re2 F3 . . 90.2(3)
F5 Re2 F3 . . 87.6(3)
F6 Re2 F3 . . 178.9(3)
F1 Re2 F2 . . 89.8(3)
F4 Re2 F2 . . 90.5(3)
F5 Re2 F2 . . 178.5(3)
F6 Re2 F2 . . 88.6(3)
F3 Re2 F2 . . 92.5(3)
O2 Re1 O2 3_665 . 109.5(3)
O2 Re1 O2 3_665 2_655 109.5(3)
O2 Re1 O2 . 2_655 109.5(3)
O2 Re1 O1 3_665 . 109.5(3)
O2 Re1 O1 . . 109.5(3)
O2 Re1 O1 2_655 . 109.5(3)
F8 Re4 F8 17_556 18_546 90.5(3)
F8 Re4 F8 17_556 2_655 180.0(3)
F8 Re4 F8 18_546 2_655 89.5(3)
F8 Re4 F8 17_556 16_656 90.5(3)
F8 Re4 F8 18_546 16_656 90.5(3)
F8 Re4 F8 2_655 16_656 89.5(3)
F8 Re4 F8 17_556 . 89.5(3)
F8 Re4 F8 18_546 . 89.6(3)
F8 Re4 F8 2_655 . 90.5(3)
F8 Re4 F8 16_656 . 180.0
F8 Re4 F8 17_556 3_665 89.5(3)
F8 Re4 F8 18_546 3_665 180.0
F8 Re4 F8 2_655 3_665 90.5(3)
F8 Re4 F8 16_656 3_665 89.5(3)
F8 Re4 F8 . 3_665 90.5(3)
F7 Re3 F7 15_556 14_456 91.0(3)
F7 Re3 F7 15_556 . 89.0(3)
F7 Re3 F7 14_456 . 89.0(3)
F7 Re3 F7 15_556 13_566 91.0(3)
F7 Re3 F7 14_456 13_566 91.0(3)
F7 Re3 F7 . 13_566 180.0(4)
F7 Re3 F7 15_556 3_565 180.0
F7 Re3 F7 14_456 3_565 89.0(3)
F7 Re3 F7 . 3_565 91.0(3)
F7 Re3 F7 13_566 3_565 89.0(3)
F7 Re3 F7 15_556 2_665 89.0(3)
F7 Re3 F7 14_456 2_665 180.0
F7 Re3 F7 . 2_665 91.0(3)
F7 Re3 F7 13_566 2_665 89.0(3)
F7 Re3 F7 3_565 2_665 91.0(3)

loop_
_geom_bond_atom_site_label_1
_geom_bond_atom_site_label_2
_geom_bond_site_symmetry_2
_geom_bond_distance
Co1 N2 . 1.958(8)
Co1 N6 . 1.960(7)
Co1 N1 . 1.965(7)
Co1 N3 . 1.965(8)
Co1 N5 . 1.968(8)
Co1 N4 . 1.972(8)
N1 H1A . 0.89
N1 H1B . 0.89
N1 H1C . 0.89
N2 H2A . 0.89
N2 H2B . 0.89
N2 H2C . 0.89
N3 H3A . 0.89
N3 H3B . 0.89
N3 H3C . 0.89
N4 H4A . 0.89
N4 H4B . 0.89
N4 H4C . 0.89
N5 H5A . 0.89
N5 H5B . 0.89
N5 H5C . 0.89
N6 H6A . 0.89
N6 H6B . 0.89
N6 H6C . 0.89
Re2 F1 . 1.916(6)
Re2 F4 . 1.918(6)
Re2 F5 . 1.922(6)
Re2 F6 . 1.928(6)
Re2 F3 . 1.929(6)
Re2 F2 . 1.934(6)
Re1 O2 3_665 1.715(8)
Re1 O2 . 1.715(8)
Re1 O2 2_655 1.715(8)
Re1 O1 . 1.748(14)
Re4 F8 17_556 1.952(6)
Re4 F8 18_546 1.952(6)
Re4 F8 2_655 1.952(6)
Re4 F8 16_656 1.952(6)
Re4 F8 . 1.952(6)
Re4 F8 3_665 1.952(6)
Re3 F7 15_556 1.950(6)
Re3 F7 14_456 1.950(6)
Re3 F7 . 1.950(6)
Re3 F7 13_566 1.950(6)
Re3 F7 3_565 1.950(6)
Re3 F7 2_665 1.950(6)

loop_
_geom_hbond_atom_site_label_D
_geom_hbond_atom_site_label_H
_geom_hbond_atom_site_label_A
_geom_hbond_site_symmetry_A
_geom_hbond_distance_DH
_geom_hbond_distance_HA
_geom_hbond_distance_DA
_geom_hbond_angle_DHA
_geom_hbond_publ_flag
N1 H1A F1 14_456 0.89 2.34 3.085(11) 141.1 y
N1 H1A F5 14_456 0.89 2.29 3.078(10) 148.0 y
N1 H1B F5 . 0.89 2.32 3.037(10) 137.6 y
N1 H1B F7 . 0.89 2.42 3.098(11) 133.0 y
N1 H1C F3 . 0.89 2.40 3.144(10) 140.9 y
N1 H1C O1S 2_655 0.89 2.35 3.084(12) 140.2 y
N2 H2A F2 10_666 0.89 2.46 3.243(10) 147.7 y
N2 H2A O2 10_666 0.89 2.54 3.089(12) 120.9 y
N2 H2B F4 . 0.89 2.31 3.137(12) 154.5 y
N2 H2B F4 10_666 0.89 2.58 3.161(10) 123.8 y
N2 H2C F7 . 0.89 2.08 2.928(10) 158.2 y
N3 H3A F6 3_565 0.89 2.57 3.054(10) 114.7 y
N3 H3A O2S . 0.89 2.26 3.027(12) 144.9 y
N3 H3B F5 3_565 0.89 2.52 3.132(10) 126.8 y
N3 H3B F7 . 0.89 2.32 2.911(11) 123.4 y
N3 H3C F5 14_456 0.89 2.24 3.112(10) 166.4 y
N4 H4A F2 10_666 0.89 2.16 3.038(10) 169.7 y
N4 H4A F6 10_666 0.89 2.57 3.126(10) 121.3 y
N4 H4B F6 3_565 0.89 2.19 2.969(10) 146.4 y
N4 H4C F8 13_556 0.89 2.21 3.019(11) 150.1 y
N5 H5A O2S . 0.89 2.08 2.936(12) 161.5 y
N5 H5B F1 14_456 0.89 2.20 3.057(11) 162.3 y
N5 H5C F1 2_655 0.89 2.49 3.019(11) 118.9 y
N5 H5C F2 2_655 0.89 2.43 3.261(11) 156.5 y
N6 H6A F4 10_666 0.89 2.55 3.110(10) 121.8 y
N6 H6A F6 10_666 0.89 2.16 3.037(10) 168.4 y
N6 H6B F2 2_655 0.89 2.16 2.968(10) 150.7 y
N6 H6B O1S 2_655 0.89 2.67 3.227(11) 121.7 y
N6 H6C F4 . 0.89 2.14 2.982(10) 158.6 y
